data_1572106
loop_
_publ_author_name
'Jenek, Niko A.'
'Helbig, Andreas'
'Boyt, Stuart M.'
'Kaur, Mandeep'
'Sanderson, Hugh J.'
'Reeksting, Shaun B.'
'Kociok-K&#xf6;hn, Gabriele'
'Helten, Holger'
'Hintermair, Ulrich'

_publ_section_title
;
 Understanding and tuning the electronic structure of pentalenides.
;
_journal_issue 32
_journal_name_full 'Chemical science'
_journal_page_first 12765
_journal_page_last 12779
_journal_paper_doi 10.1039/d3sc04622b
_journal_volume 15
_journal_year 2024
_chemical_absolute_configuration unk
_chemical_formula_moiety 'C27 H22'
_chemical_formula_sum 'C27 H22'
_chemical_formula_weight 346.44
_space_group_crystal_system monoclinic
_space_group_IT_number 4
_space_group_name_Hall 'P 2yb'
_space_group_name_H-M_alt 'P 1 21 1'
_atom_sites_solution_hydrogens geom
_atom_sites_solution_primary dual
_audit_creation_method SHELXL-2018/3
_audit_update_record
;
2023-07-12 deposited with the CCDC.	2024-07-02 downloaded from the CCDC.
;
_cell_angle_alpha 90
_cell_angle_beta 97.095(2)
_cell_angle_gamma 90
_cell_formula_units_Z 2
_cell_length_a 9.0055(2)
_cell_length_b 8.75137(16)
_cell_length_c 12.0243(3)
_cell_measurement_reflns_used 8814
_cell_measurement_temperature 150(2)
_cell_measurement_theta_max 72.2210
_cell_measurement_theta_min 4.9460
_cell_volume 940.38(4)
_computing_cell_refinement 'CrysAlisPro 1.171.42.49 (Rigaku OD, 2022)'
_computing_data_collection 'CrysAlisPro 1.171.42.49 (Rigaku OD, 2022)'
_computing_data_reduction 'CrysAlisPro 1.171.42.49 (Rigaku OD, 2022)'
_computing_molecular_graphics 'ORTEP3 for Windows - Farrugia, L. J. J. Appl. Crystallogr. 1997, 30, 565'
_computing_publication_material
;
 'WinGX publication routines, Farrugia, 
 L. J., J. Appl. Crystallogr., 1999, 32, 837-838
;
_computing_structure_refinement 'SHELXL-2018/3 (Sheldrick, 2018)'
_computing_structure_solution 'SHELXT 2018/2 (Sheldrick, 2018)'
_diffrn_ambient_environment N~2~
_diffrn_ambient_temperature 150.00(10)
_diffrn_detector 'CCD plate'
_diffrn_detector_area_resol_mean 8.1150
_diffrn_detector_type EosS2
_diffrn_measured_fraction_theta_full 1.000
_diffrn_measured_fraction_theta_max 0.995
_diffrn_measurement_device 'four-circle diffractometer'
_diffrn_measurement_device_type 'SuperNova, Dual, Cu at home/near, EosS2'
_diffrn_measurement_method '\w scans'
_diffrn_radiation_monochromator mirror
_diffrn_radiation_probe x-ray
_diffrn_radiation_type 'Cu K\a'
_diffrn_radiation_wavelength 1.54184
_diffrn_reflns_av_R_equivalents 0.0377
_diffrn_reflns_av_unetI/netI 0.0289
_diffrn_reflns_Laue_measured_fraction_full 1.000
_diffrn_reflns_Laue_measured_fraction_max 0.995
_diffrn_reflns_limit_h_max 11
_diffrn_reflns_limit_h_min -10
_diffrn_reflns_limit_k_max 10
_diffrn_reflns_limit_k_min -10
_diffrn_reflns_limit_l_max 14
_diffrn_reflns_limit_l_min -14
_diffrn_reflns_number 18689
_diffrn_reflns_point_group_measured_fraction_full 0.996
_diffrn_reflns_point_group_measured_fraction_max 0.982
_diffrn_reflns_theta_full 67.684
_diffrn_reflns_theta_max 72.817
_diffrn_reflns_theta_min 3.704
_diffrn_source 'micro-focus sealed X-ray tube'
_diffrn_source_type 'SuperNova (Cu) X-ray Source'
_exptl_absorpt_coefficient_mu 0.519
_exptl_absorpt_correction_T_max 1.00000
_exptl_absorpt_correction_T_min 0.81786
_exptl_absorpt_correction_type multi-scan
_exptl_absorpt_process_details
;
CrysAlisPro 1.171.42.49 (Rigaku Oxford Diffraction, 2022)
Empirical absorption correction using spherical harmonics,
implemented in SCALE3 ABSPACK scaling algorithm.
;
_exptl_crystal_colour orange
_exptl_crystal_density_diffrn 1.224
_exptl_crystal_description block
_exptl_crystal_F_000 368
_exptl_crystal_size_max 0.130
_exptl_crystal_size_mid 0.090
_exptl_crystal_size_min 0.050
_refine_diff_density_max 0.199
_refine_diff_density_min -0.239
_refine_diff_density_rms 0.041
_refine_ls_abs_structure_details
;
 Flack x determined using 1467 quotients [(I+)-(I-)]/[(I+)+(I-)]
 (Parsons, Flack and Wagner, Acta Cryst. B69 (2013) 249-259).
;
_refine_ls_abs_structure_Flack 0.0(10)
_refine_ls_extinction_method none
_refine_ls_goodness_of_fit_ref 1.416
_refine_ls_hydrogen_treatment constr
_refine_ls_matrix_type full
_refine_ls_number_parameters 245
_refine_ls_number_reflns 3691
_refine_ls_number_restraints 1
_refine_ls_restrained_S_all 1.416
_refine_ls_R_factor_all 0.0417
_refine_ls_R_factor_gt 0.0375
_refine_ls_shift/su_max 0.000
_refine_ls_shift/su_mean 0.000
_refine_ls_structure_factor_coef Fsqd
_refine_ls_weighting_details 'w=1/[\s^2^(Fo^2^)+(0.0240P)^2^+0.2701P] where P=(Fo^2^+2Fc^2^)/3'
_refine_ls_weighting_scheme calc
_refine_ls_wR_factor_gt 0.1101
_refine_ls_wR_factor_ref 0.1109
_reflns_Friedel_coverage 0.846
_reflns_Friedel_fraction_full 0.992
_reflns_Friedel_fraction_max 0.967
_reflns_number_gt 3470
_reflns_number_total 3691
_reflns_threshold_expression 'I > 2\s(I)'
_cod_data_source_file d3sc04622b2.cif
_cod_data_source_block s22uh8
_cod_depositor_comments 'Adding full bibliography for 1572104--1572108.cif.'
_cod_original_sg_symbol_H-M 'P 21'
_cod_database_code 1572106
_shelx_shelxl_version_number 2018/3
_shelx_space_group_comment
;
The symmetry employed for this shelxl refinement is uniquely defined
by the following loop, which should always be used as a source of
symmetry information in preference to the above space-group names.
They are only intended as comments.
;
_shelx_estimated_absorpt_t_min 0.936
_shelx_estimated_absorpt_t_max 0.974
_oxdiff_exptl_absorpt_empirical_full_min 0.688
_oxdiff_exptl_absorpt_empirical_full_max 1.206
_oxdiff_exptl_absorpt_empirical_details
;
Empirical correction (ABSPACK) includes:
- Absorption correction using spherical harmonics
- Frame scaling
;

loop_
_space_group_symop_operation_xyz
'x, y, z'
'-x, y+1/2, -z'

loop_
_atom_site_label
_atom_site_type_symbol
_atom_site_fract_x
_atom_site_fract_y
_atom_site_fract_z
_atom_site_U_iso_or_equiv
_atom_site_adp_type
_atom_site_occupancy
_atom_site_site_symmetry_order
_atom_site_calc_flag
_atom_site_refinement_flags_posn
_atom_site_refinement_flags_adp
_atom_site_refinement_flags_occupancy
_atom_site_disorder_assembly
_atom_site_disorder_group
C1 C 0.4998(4) 0.4316(5) 0.6422(3) 0.0458(10) Uani 1 1 d . . . . .
H1A H 0.595342 0.438968 0.690736 0.069 Uiso 1 1 calc R U . . .
H1B H 0.424555 0.385412 0.684031 0.069 Uiso 1 1 calc R U . . .
H1C H 0.466921 0.533998 0.617047 0.069 Uiso 1 1 calc R U . . .
C2 C 0.5196(4) 0.3327(4) 0.5408(3) 0.0345(8) Uani 1 1 d . . . . .
H2 H 0.549374 0.227076 0.566323 0.041 Uiso 1 1 calc R U . . .
C3 C 0.3740(4) 0.3251(4) 0.4574(3) 0.0375(8) Uani 1 1 d . . . . .
H3A H 0.338824 0.218169 0.448197 0.045 Uiso 1 1 calc R U . . .
H3B H 0.294315 0.386628 0.485684 0.045 Uiso 1 1 calc R U . . .
C4 C 0.4090(4) 0.3876(4) 0.3473(3) 0.0310(7) Uani 1 1 d . . . . .
C5 C 0.2906(4) 0.4198(4) 0.2552(3) 0.0310(7) Uani 1 1 d . . . . .
C6 C 0.1601(4) 0.3326(4) 0.2414(3) 0.0385(8) Uani 1 1 d . . . . .
H6 H 0.148982 0.249810 0.290777 0.046 Uiso 1 1 calc R U . . .
C7 C 0.0466(4) 0.3654(5) 0.1563(3) 0.0433(9) Uani 1 1 d . . . . .
H7 H -0.041561 0.304676 0.147594 0.052 Uiso 1 1 calc R U . . .
C8 C 0.0604(4) 0.4854(5) 0.0839(3) 0.0447(9) Uani 1 1 d . . . . .
H8 H -0.017157 0.506386 0.024920 0.054 Uiso 1 1 calc R U . . .
C9 C 0.1879(4) 0.5753(5) 0.0979(3) 0.0404(8) Uani 1 1 d . . . . .
H9 H 0.197192 0.659342 0.049185 0.048 Uiso 1 1 calc R U . . .
C10 C 0.3017(4) 0.5429(4) 0.1825(3) 0.0345(8) Uani 1 1 d . . . . .
H10 H 0.388774 0.605119 0.191495 0.041 Uiso 1 1 calc R U . . .
C11 C 0.5594(4) 0.4176(4) 0.3545(3) 0.0283(7) Uani 1 1 d . . . . .
C12 C 0.6710(4) 0.4795(4) 0.2886(3) 0.0293(7) Uani 1 1 d . . . . .
C13 C 0.6591(4) 0.5079(4) 0.1669(3) 0.0283(7) Uani 1 1 d . . . . .
C14 C 0.6030(4) 0.3983(4) 0.0895(3) 0.0374(8) Uani 1 1 d . . . . .
H14 H 0.567359 0.303725 0.114678 0.045 Uiso 1 1 calc R U . . .
C15 C 0.5986(4) 0.4263(5) -0.0248(3) 0.0413(9) Uani 1 1 d . . . . .
H15 H 0.560194 0.350551 -0.077248 0.050 Uiso 1 1 calc R U . . .
C16 C 0.6492(4) 0.5625(5) -0.0625(3) 0.0398(8) Uani 1 1 d . . . . .
H16 H 0.646335 0.580690 -0.140676 0.048 Uiso 1 1 calc R U . . .
C17 C 0.7045(4) 0.6730(4) 0.0137(3) 0.0387(8) Uani 1 1 d . . . . .
H17 H 0.739393 0.767537 -0.011939 0.046 Uiso 1 1 calc R U . . .
C18 C 0.7088(4) 0.6455(4) 0.1276(3) 0.0334(8) Uani 1 1 d . . . . .
H18 H 0.746319 0.722119 0.179559 0.040 Uiso 1 1 calc R U . . .
C19 C 0.7977(4) 0.4990(4) 0.3622(3) 0.0306(7) Uani 1 1 d . . . . .
H19 H 0.888382 0.541160 0.342986 0.037 Uiso 1 1 calc R U . . .
C20 C 0.7751(4) 0.4461(4) 0.4754(3) 0.0292(7) Uani 1 1 d . . . . .
C21 C 0.8913(4) 0.4588(4) 0.5721(3) 0.0301(7) Uani 1 1 d . . . . .
C22 C 1.0090(4) 0.5636(4) 0.5717(3) 0.0335(8) Uani 1 1 d . . . . .
H22 H 1.015985 0.623218 0.506584 0.040 Uiso 1 1 calc R U . . .
C23 C 1.1147(4) 0.5819(4) 0.6640(3) 0.0360(8) Uani 1 1 d . . . . .
H23 H 1.193622 0.653467 0.661917 0.043 Uiso 1 1 calc R U . . .
C24 C 1.1060(4) 0.4962(5) 0.7595(3) 0.0399(8) Uani 1 1 d . . . . .
H24 H 1.177822 0.509654 0.823533 0.048 Uiso 1 1 calc R U . . .
C25 C 0.9920(4) 0.3907(5) 0.7611(3) 0.0415(8) Uani 1 1 d . . . . .
H25 H 0.985918 0.331487 0.826636 0.050 Uiso 1 1 calc R U . . .
C26 C 0.8871(4) 0.3706(4) 0.6687(3) 0.0352(8) Uani 1 1 d . . . . .
H26 H 0.810905 0.295884 0.670566 0.042 Uiso 1 1 calc R U . . .
C27 C 0.6321(4) 0.3941(4) 0.4681(3) 0.0285(7) Uani 1 1 d . . . . .

loop_
_atom_site_aniso_label
_atom_site_aniso_U_11
_atom_site_aniso_U_22
_atom_site_aniso_U_33
_atom_site_aniso_U_23
_atom_site_aniso_U_13
_atom_site_aniso_U_12
C1 0.038(2) 0.065(3) 0.0359(19) -0.0043(18) 0.0109(16) -0.0026(19)
C2 0.0341(19) 0.0369(18) 0.0331(17) 0.0046(15) 0.0071(15) -0.0026(15)
C3 0.037(2) 0.0412(19) 0.0347(19) 0.0028(16) 0.0079(16) -0.0038(16)
C4 0.0333(18) 0.0275(16) 0.0332(16) -0.0013(13) 0.0084(14) -0.0032(14)
C5 0.0281(17) 0.0346(18) 0.0311(16) -0.0026(14) 0.0069(13) 0.0018(14)
C6 0.034(2) 0.045(2) 0.0375(19) -0.0004(16) 0.0087(16) -0.0027(16)
C7 0.0290(19) 0.057(3) 0.044(2) -0.0057(18) 0.0049(16) -0.0012(17)
C8 0.036(2) 0.056(2) 0.040(2) -0.0052(18) 0.0002(16) 0.0146(19)
C9 0.041(2) 0.0403(19) 0.0398(19) 0.0016(16) 0.0041(16) 0.0105(16)
C10 0.0294(18) 0.0357(19) 0.0389(18) -0.0015(14) 0.0060(15) 0.0020(14)
C11 0.0274(16) 0.0268(15) 0.0309(15) -0.0005(13) 0.0045(13) 0.0004(13)
C12 0.0310(18) 0.0275(15) 0.0306(16) -0.0013(13) 0.0087(14) -0.0004(14)
C13 0.0216(16) 0.0337(16) 0.0295(16) -0.0006(13) 0.0030(12) 0.0024(13)
C14 0.042(2) 0.0338(18) 0.0367(18) -0.0032(15) 0.0066(15) -0.0044(16)
C15 0.045(2) 0.046(2) 0.0330(18) -0.0084(16) 0.0015(16) -0.0001(18)
C16 0.041(2) 0.051(2) 0.0281(17) 0.0032(16) 0.0057(15) 0.0039(17)
C17 0.040(2) 0.041(2) 0.0361(19) 0.0062(15) 0.0074(16) -0.0015(16)
C18 0.031(2) 0.0359(18) 0.0334(18) -0.0014(15) 0.0053(15) -0.0043(14)
C19 0.0277(18) 0.0335(17) 0.0312(16) -0.0007(14) 0.0060(13) 0.0004(14)
C20 0.0307(18) 0.0276(15) 0.0299(16) -0.0004(12) 0.0060(13) 0.0029(13)
C21 0.0311(19) 0.0288(16) 0.0312(16) -0.0018(13) 0.0070(14) 0.0051(13)
C22 0.0339(19) 0.0332(17) 0.0338(17) 0.0015(14) 0.0061(15) 0.0037(15)
C23 0.0268(18) 0.0368(18) 0.0434(19) -0.0016(16) 0.0005(15) 0.0010(15)
C24 0.035(2) 0.0427(19) 0.0396(19) 0.0004(16) -0.0051(15) 0.0058(17)
C25 0.041(2) 0.046(2) 0.0371(19) 0.0096(17) 0.0002(16) 0.0072(17)
C26 0.0311(18) 0.0353(18) 0.0388(19) 0.0047(14) 0.0029(15) 0.0006(14)
C27 0.0304(17) 0.0272(15) 0.0285(15) 0.0002(13) 0.0055(13) 0.0015(13)

loop_
_atom_type_symbol
_atom_type_description
_atom_type_scat_dispersion_real
_atom_type_scat_dispersion_imag
_atom_type_scat_source
C C 0.0181 0.0091 'International Tables Vol C Tables 4.2.6.8 and 6.1.1.4'
H H 0.0000 0.0000 'International Tables Vol C Tables 4.2.6.8 and 6.1.1.4'

loop_
_geom_angle_atom_site_label_1
_geom_angle_atom_site_label_2
_geom_angle_atom_site_label_3
_geom_angle
_geom_angle_site_symmetry_1
_geom_angle_site_symmetry_3
_geom_angle_publ_flag
C2 C1 H1A 109.5 . . ?
C2 C1 H1B 109.5 . . ?
H1A C1 H1B 109.5 . . ?
C2 C1 H1C 109.5 . . ?
H1A C1 H1C 109.5 . . ?
H1B C1 H1C 109.5 . . ?
C27 C2 C1 114.4(3) . . ?
C27 C2 C3 102.4(3) . . ?
C1 C2 C3 111.6(3) . . ?
C27 C2 H2 109.4 . . ?
C1 C2 H2 109.4 . . ?
C3 C2 H2 109.4 . . ?
C4 C3 C2 107.5(3) . . ?
C4 C3 H3A 110.2 . . ?
C2 C3 H3A 110.2 . . ?
C4 C3 H3B 110.2 . . ?
C2 C3 H3B 110.2 . . ?
H3A C3 H3B 108.5 . . ?
C11 C4 C5 129.1(3) . . ?
C11 C4 C3 109.1(3) . . ?
C5 C4 C3 121.6(3) . . ?
C6 C5 C10 118.1(3) . . ?
C6 C5 C4 120.5(3) . . ?
C10 C5 C4 121.3(3) . . ?
C7 C6 C5 120.6(4) . . ?
C7 C6 H6 119.7 . . ?
C5 C6 H6 119.7 . . ?
C8 C7 C6 120.5(4) . . ?
C8 C7 H7 119.7 . . ?
C6 C7 H7 119.7 . . ?
C7 C8 C9 119.6(4) . . ?
C7 C8 H8 120.2 . . ?
C9 C8 H8 120.2 . . ?
C10 C9 C8 120.0(4) . . ?
C10 C9 H9 120.0 . . ?
C8 C9 H9 120.0 . . ?
C9 C10 C5 121.0(3) . . ?
C9 C10 H10 119.5 . . ?
C5 C10 H10 119.5 . . ?
C4 C11 C27 111.0(3) . . ?
C4 C11 C12 141.1(3) . . ?
C27 C11 C12 107.6(3) . . ?
C19 C12 C11 105.8(3) . . ?
C19 C12 C13 125.0(3) . . ?
C11 C12 C13 129.1(3) . . ?
C14 C13 C18 118.5(3) . . ?
C14 C13 C12 121.6(3) . . ?
C18 C13 C12 119.8(3) . . ?
C13 C14 C15 120.2(3) . . ?
C13 C14 H14 119.9 . . ?
C15 C14 H14 119.9 . . ?
C16 C15 C14 120.6(4) . . ?
C16 C15 H15 119.7 . . ?
C14 C15 H15 119.7 . . ?
C15 C16 C17 119.7(3) . . ?
C15 C16 H16 120.2 . . ?
C17 C16 H16 120.2 . . ?
C16 C17 C18 119.8(3) . . ?
C16 C17 H17 120.1 . . ?
C18 C17 H17 120.1 . . ?
C17 C18 C13 121.1(3) . . ?
C17 C18 H18 119.5 . . ?
C13 C18 H18 119.5 . . ?
C12 C19 C20 111.0(3) . . ?
C12 C19 H19 124.5 . . ?
C20 C19 H19 124.5 . . ?
C27 C20 C21 130.8(3) . . ?
C27 C20 C19 106.4(3) . . ?
C21 C20 C19 122.7(3) . . ?
C26 C21 C22 117.5(3) . . ?
C26 C21 C20 121.7(3) . . ?
C22 C21 C20 120.8(3) . . ?
C23 C22 C21 121.4(3) . . ?
C23 C22 H22 119.3 . . ?
C21 C22 H22 119.3 . . ?
C22 C23 C24 120.1(3) . . ?
C22 C23 H23 120.0 . . ?
C24 C23 H23 120.0 . . ?
C23 C24 C25 119.5(3) . . ?
C23 C24 H24 120.2 . . ?
C25 C24 H24 120.2 . . ?
C26 C25 C24 120.6(3) . . ?
C26 C25 H25 119.7 . . ?
C24 C25 H25 119.7 . . ?
C25 C26 C21 120.8(3) . . ?
C25 C26 H26 119.6 . . ?
C21 C26 H26 119.6 . . ?
C20 C27 C11 109.1(3) . . ?
C20 C27 C2 141.0(3) . . ?
C11 C27 C2 109.6(3) . . ?

loop_
_geom_bond_atom_site_label_1
_geom_bond_atom_site_label_2
_geom_bond_distance
_geom_bond_site_symmetry_2
_geom_bond_publ_flag
C1 C2 1.524(5) . ?
C1 H1A 0.9800 . ?
C1 H1B 0.9800 . ?
C1 H1C 0.9800 . ?
C2 C27 1.516(4) . ?
C2 C3 1.551(5) . ?
C2 H2 1.0000 . ?
C3 C4 1.500(4) . ?
C3 H3A 0.9900 . ?
C3 H3B 0.9900 . ?
C4 C11 1.372(5) . ?
C4 C5 1.466(5) . ?
C5 C6 1.394(5) . ?
C5 C10 1.398(5) . ?
C6 C7 1.384(5) . ?
C6 H6 0.9500 . ?
C7 C8 1.379(6) . ?
C7 H7 0.9500 . ?
C8 C9 1.385(6) . ?
C8 H8 0.9500 . ?
C9 C10 1.382(5) . ?
C9 H9 0.9500 . ?
C10 H10 0.9500 . ?
C11 C27 1.455(4) . ?
C11 C12 1.458(4) . ?
C12 C19 1.365(5) . ?
C12 C13 1.475(4) . ?
C13 C14 1.387(5) . ?
C13 C18 1.388(5) . ?
C14 C15 1.393(5) . ?
C14 H14 0.9500 . ?
C15 C16 1.373(6) . ?
C15 H15 0.9500 . ?
C16 C17 1.382(5) . ?
C16 H16 0.9500 . ?
C17 C18 1.387(5) . ?
C17 H17 0.9500 . ?
C18 H18 0.9500 . ?
C19 C20 1.476(4) . ?
C19 H19 0.9500 . ?
C20 C27 1.358(5) . ?
C20 C21 1.470(5) . ?
C21 C26 1.399(5) . ?
C21 C22 1.401(5) . ?
C22 C23 1.380(5) . ?
C22 H22 0.9500 . ?
C23 C24 1.381(5) . ?
C23 H23 0.9500 . ?
C24 C25 1.383(6) . ?
C24 H24 0.9500 . ?
C25 C26 1.378(5) . ?
C25 H25 0.9500 . ?
C26 H26 0.9500 . ?

loop_
_geom_torsion_atom_site_label_1
_geom_torsion_atom_site_label_2
_geom_torsion_atom_site_label_3
_geom_torsion_atom_site_label_4
_geom_torsion
_geom_torsion_site_symmetry_1
_geom_torsion_site_symmetry_2
_geom_torsion_site_symmetry_3
_geom_torsion_site_symmetry_4
_geom_torsion_publ_flag
C27 C2 C3 C4 -2.6(4) . . . . ?
C1 C2 C3 C4 120.2(3) . . . . ?
C2 C3 C4 C11 5.2(4) . . . . ?
C2 C3 C4 C5 -170.0(3) . . . . ?
C11 C4 C5 C6 154.4(3) . . . . ?
C3 C4 C5 C6 -31.4(5) . . . . ?
C11 C4 C5 C10 -28.8(5) . . . . ?
C3 C4 C5 C10 145.3(3) . . . . ?
C10 C5 C6 C7 1.4(5) . . . . ?
C4 C5 C6 C7 178.3(3) . . . . ?
C5 C6 C7 C8 -0.3(6) . . . . ?
C6 C7 C8 C9 -1.1(6) . . . . ?
C7 C8 C9 C10 1.2(6) . . . . ?
C8 C9 C10 C5 0.0(5) . . . . ?
C6 C5 C10 C9 -1.3(5) . . . . ?
C4 C5 C10 C9 -178.1(3) . . . . ?
C5 C4 C11 C27 169.0(3) . . . . ?
C3 C4 C11 C27 -5.8(4) . . . . ?
C5 C4 C11 C12 -3.0(7) . . . . ?
C3 C4 C11 C12 -177.8(4) . . . . ?
C4 C11 C12 C19 168.7(4) . . . . ?
C27 C11 C12 C19 -3.4(4) . . . . ?
C4 C11 C12 C13 -15.0(7) . . . . ?
C27 C11 C12 C13 172.9(3) . . . . ?
C19 C12 C13 C14 127.7(4) . . . . ?
C11 C12 C13 C14 -47.9(5) . . . . ?
C19 C12 C13 C18 -50.5(5) . . . . ?
C11 C12 C13 C18 133.9(4) . . . . ?
C18 C13 C14 C15 0.7(5) . . . . ?
C12 C13 C14 C15 -177.5(3) . . . . ?
C13 C14 C15 C16 -0.2(6) . . . . ?
C14 C15 C16 C17 -0.3(6) . . . . ?
C15 C16 C17 C18 0.2(6) . . . . ?
C16 C17 C18 C13 0.4(6) . . . . ?
C14 C13 C18 C17 -0.8(5) . . . . ?
C12 C13 C18 C17 177.4(3) . . . . ?
C11 C12 C19 C20 2.1(4) . . . . ?
C13 C12 C19 C20 -174.4(3) . . . . ?
C12 C19 C20 C27 0.1(4) . . . . ?
C12 C19 C20 C21 -177.7(3) . . . . ?
C27 C20 C21 C26 22.0(5) . . . . ?
C19 C20 C21 C26 -160.8(3) . . . . ?
C27 C20 C21 C22 -156.3(3) . . . . ?
C19 C20 C21 C22 20.9(5) . . . . ?
C26 C21 C22 C23 -1.5(5) . . . . ?
C20 C21 C22 C23 176.8(3) . . . . ?
C21 C22 C23 C24 -0.1(5) . . . . ?
C22 C23 C24 C25 0.9(5) . . . . ?
C23 C24 C25 C26 -0.1(6) . . . . ?
C24 C25 C26 C21 -1.5(6) . . . . ?
C22 C21 C26 C25 2.3(5) . . . . ?
C20 C21 C26 C25 -176.0(3) . . . . ?
C21 C20 C27 C11 175.2(3) . . . . ?
C19 C20 C27 C11 -2.3(4) . . . . ?
C21 C20 C27 C2 2.4(7) . . . . ?
C19 C20 C27 C2 -175.1(4) . . . . ?
C4 C11 C27 C20 -171.1(3) . . . . ?
C12 C11 C27 C20 3.6(4) . . . . ?
C4 C11 C27 C2 4.1(4) . . . . ?
C12 C11 C27 C2 178.8(3) . . . . ?
C1 C2 C27 C20 51.3(6) . . . . ?
C3 C2 C27 C20 172.1(4) . . . . ?
C1 C2 C27 C11 -121.6(3) . . . . ?
C3 C2 C27 C11 -0.7(4) . . . . ?
